data_8107426
loop_
_publ_author_name
'Ye, Jiang-Hai'
'Chen, Ren-Song'
'Xu, Chuan-Yan'
'Zou, Juan'
'Zhang, Jing-Jie'

_publ_section_title
;
 Crystal structure of
 (3a7R,13bR)-3-((1R)-1-hydroxy-1-(5-methyl-6-oxo-3,6-dihydro-2H-pyran-2-yl)ethyl)-3a,11,11,13b-tetramethyl-2,3,3a,4,5,11,11a,12,13,13b-decahydroindeno[5&#x2032;,4&#x2032;:4,5]
 cyclohepta[1,2-c]oxepin-9(1H)-one, C30H40O5
;
_journal_issue 2
_journal_name_full 'Zeitschrift f\"ur Kristallographie - New Crystal Structures'
_journal_page_first 313
_journal_page_last 315
_journal_paper_doi 10.1515/ncrs-2022-0564
_journal_volume 238
_journal_year 2023
_chemical_formula_moiety 'C30 H40 O5'
_chemical_formula_sum 'C30 H40 O5'
_chemical_formula_weight 480.62
_chemical_name_systematic
;
(3a7<i>R</i>,13b<i>R</i>)-3-((1<i>R</i>)-1-hydroxy-1-(5-methyl-6-
oxo-3,6-dihydro-2H-pyran-2-yl)ethyl)-3a,11,11,13b-tetramethyl-2,3,
3a,4,5,11,11a,12,13,13b-decahydroindeno[5',4':4,5]
cyclohepta[1,2-<i>c</i>]oxepin-9(1<i>H</i>)-one
;
_space_group_crystal_system orthorhombic
_space_group_IT_number 19
_space_group_name_Hall 'P 2ac 2ab'
_space_group_name_H-M_alt 'P 21 21 21'
_atom_sites_solution_hydrogens mixed
_audit_creation_method SHELXL-2018/3
_cell_angle_alpha 90
_cell_angle_beta 90
_cell_angle_gamma 90
_cell_formula_units_Z 4
_cell_length_a 6.5012(3)
_cell_length_b 15.3297(7)
_cell_length_c 26.8138(14)
_cell_measurement_reflns_used 9854
_cell_measurement_temperature 273(2)
_cell_measurement_theta_max 30.67
_cell_measurement_theta_min 2.64
_cell_volume 2672.3(2)
_computing_cell_refinement 'Bruker SAINT'
_computing_data_collection 'Bruker APEX2'
_computing_data_reduction 'Bruker SAINT'
_computing_molecular_graphics 'Bruker SHELXTL'
_computing_publication_material 'Bruker SHELXTL'
_computing_structure_refinement 'SHELXL-2018/3 (Sheldrick, 2018)'
_computing_structure_solution 'SHELXT 2014/5 (Sheldrick, 2014)'
_diffrn_ambient_temperature 273(2)
_diffrn_measured_fraction_theta_full 0.995
_diffrn_measured_fraction_theta_max 0.994
_diffrn_measurement_device_type 'Bruker APEX-II CCD'
_diffrn_measurement_method '\f and \w scans'
_diffrn_radiation_type MoK\a
_diffrn_radiation_wavelength 0.71073
_diffrn_reflns_av_R_equivalents 0.0430
_diffrn_reflns_av_unetI/netI 0.0407
_diffrn_reflns_Laue_measured_fraction_full 0.995
_diffrn_reflns_Laue_measured_fraction_max 0.994
_diffrn_reflns_limit_h_max 9
_diffrn_reflns_limit_h_min -9
_diffrn_reflns_limit_k_max 23
_diffrn_reflns_limit_k_min -20
_diffrn_reflns_limit_l_max 40
_diffrn_reflns_limit_l_min -40
_diffrn_reflns_number 46555
_diffrn_reflns_point_group_measured_fraction_full 0.996
_diffrn_reflns_point_group_measured_fraction_max 0.993
_diffrn_reflns_theta_full 25.242
_diffrn_reflns_theta_max 32.652
_diffrn_reflns_theta_min 2.638
_exptl_absorpt_coefficient_mu 0.080
_exptl_absorpt_correction_T_max 0.7464
_exptl_absorpt_correction_T_min 0.7008
_exptl_absorpt_correction_type multi-scan
_exptl_absorpt_process_details
;
 SADABS 2016/2: Krause, L., Herbst-Irmer, R., Sheldrick G.M. & Stalke D.,
 J. Appl. Cryst. 48 (2015) 3-10
;
_exptl_crystal_colour colourless
_exptl_crystal_density_diffrn 1.195
_exptl_crystal_description block
_exptl_crystal_F_000 1040
_exptl_crystal_size_max 0.21
_exptl_crystal_size_mid 0.19
_exptl_crystal_size_min 0.18
_refine_diff_density_max 0.220
_refine_diff_density_min -0.139
_refine_diff_density_rms 0.032
_refine_ls_abs_structure_details
;
 Flack x determined using 2207 quotients [(I+)-(I-)]/[(I+)+(I-)]
 (Parsons, Flack and Wagner, Acta Cryst. B69 (2013) 249-259).
;
_refine_ls_abs_structure_Flack 0.2(3)
_refine_ls_extinction_coef .
_refine_ls_extinction_method none
_refine_ls_goodness_of_fit_ref 1.014
_refine_ls_hydrogen_treatment mixed
_refine_ls_matrix_type full
_refine_ls_number_parameters 326
_refine_ls_number_reflns 9722
_refine_ls_number_restraints 0
_refine_ls_restrained_S_all 1.014
_refine_ls_R_factor_all 0.0881
_refine_ls_R_factor_gt 0.0537
_refine_ls_shift/su_max 0.000
_refine_ls_shift/su_mean 0.000
_refine_ls_structure_factor_coef Fsqd
_refine_ls_weighting_details 'w=1/[\s^2^(Fo^2^)+(0.0640P)^2^+0.2097P] where P=(Fo^2^+2Fc^2^)/3'
_refine_ls_weighting_scheme calc
_refine_ls_wR_factor_gt 0.1201
_refine_ls_wR_factor_ref 0.1355
_reflns_Friedel_coverage 0.779
_reflns_Friedel_fraction_full 0.999
_reflns_Friedel_fraction_max 0.991
_reflns_number_gt 6682
_reflns_number_total 9722
_reflns_threshold_expression 'I > 2\s(I)'
_cod_data_source_file suppl_j_ncrs-2022-0564_suppl.cif
_cod_data_source_block A
_cod_database_code 8107426
_shelx_shelxl_version_number 2018/3
_shelx_space_group_comment
;
The symmetry employed for this shelxl refinement is uniquely defined
by the following loop, which should always be used as a source of
symmetry information in preference to the above space-group names.
They are only intended as comments.
;
_exptl_absorpt_special_details
;
 The following wavelength and cell were deduced by SADABS from the
 direction cosines etc. They are given here for emergency use only:
 CELL 0.71093    4.869    6.795   14.363   90.016   96.594   89.997
;

loop_
_space_group_symop_operation_xyz
'x, y, z'
'x+1/2, -y+1/2, -z'
'-x, y+1/2, -z+1/2'
'-x+1/2, -y, z+1/2'

loop_
_atom_site_label
_atom_site_type_symbol
_atom_site_fract_x
_atom_site_fract_y
_atom_site_fract_z
_atom_site_U_iso_or_equiv
_atom_site_adp_type
_atom_site_occupancy
_atom_site_site_symmetry_order
_atom_site_calc_flag
_atom_site_refinement_flags_posn
_atom_site_refinement_flags_adp
_atom_site_refinement_flags_occupancy
_atom_site_disorder_assembly
_atom_site_disorder_group
C1 C 0.5828(4) 0.70272(16) 0.60795(10) 0.0599(6) Uani 1 1 d . . . . .
C2 C 0.5942(4) 0.70724(17) 0.65772(10) 0.0598(6) Uani 1 1 d . . . . .
C3 C 0.5351(3) 0.64278(17) 0.69494(9) 0.0549(5) Uani 1 1 d . . . . .
C4 C 0.2527(3) 0.57801(18) 0.64359(8) 0.0555(6) Uani 1 1 d . . . . .
C5 C 0.3791(3) 0.55818(14) 0.59650(8) 0.0442(4) Uani 1 1 d . . . . .
C6 C 0.5083(4) 0.47519(14) 0.60034(8) 0.0514(5) Uani 1 1 d . . . . .
H6A H 0.418039 0.425276 0.604306 0.062 Uiso 1 1 calc R U . . .
C7 C 0.6419(4) 0.46244(16) 0.55392(8) 0.0493(5) Uani 1 1 d . . . . .
C8 C 0.5343(3) 0.48286(13) 0.50521(7) 0.0398(4) Uani 1 1 d . . . . .
C9 C 0.4969(4) 0.56611(13) 0.49218(8) 0.0490(5) Uani 1 1 d . . . . .
C10 C 0.5033(4) 0.63437(14) 0.57618(8) 0.0487(5) Uani 1 1 d . . . . .
C11 C 0.4114(6) 0.59181(15) 0.44135(9) 0.0677(8) Uani 1 1 d . . . . .
C12 C 0.3698(4) 0.51831(13) 0.40419(8) 0.0478(5) Uani 1 1 d . . . . .
C13 C 0.4974(3) 0.43661(12) 0.41526(6) 0.0350(4) Uani 1 1 d . . . . .
C14 C 0.4615(3) 0.41127(12) 0.47114(6) 0.0359(4) Uani 1 1 d . . . . .
C15 C 0.5663(4) 0.32201(13) 0.47423(7) 0.0482(5) Uani 1 1 d . . . . .
C16 C 0.5153(4) 0.27809(13) 0.42405(7) 0.0484(5) Uani 1 1 d . . . . .
C17 C 0.4317(3) 0.35075(12) 0.38875(6) 0.0339(3) Uani 1 1 d . . . . .
C18 C 0.7267(3) 0.45702(17) 0.40616(9) 0.0516(5) Uani 1 1 d . . . . .
C19 C 0.5441(4) 0.63688(15) 0.52698(9) 0.0582(6) Uani 1 1 d . . . . .
C20 C 0.4840(3) 0.33384(12) 0.33360(7) 0.0369(4) Uani 1 1 d . . . . .
C21 C 0.4187(4) 0.40885(15) 0.29967(8) 0.0488(5) Uani 1 1 d . . . . .
C22 C 0.3781(3) 0.24804(14) 0.31717(7) 0.0410(4) Uani 1 1 d . . . . .
C23 C 0.1454(3) 0.24871(16) 0.31893(9) 0.0519(5) Uani 1 1 d . . . . .
C24 C 0.0547(4) 0.17991(16) 0.28693(10) 0.0564(6) Uani 1 1 d . . . . .
C25 C 0.1568(4) 0.14050(15) 0.25042(9) 0.0536(5) Uani 1 1 d . . . . .
C26 C 0.3664(4) 0.16932(14) 0.23836(8) 0.0502(5) Uani 1 1 d . . . . .
C27 C 0.0612(6) 0.07294(19) 0.21667(13) 0.0815(9) Uani 1 1 d . . . . .
C28 C 0.2305(3) 0.39754(16) 0.48404(8) 0.0491(5) Uani 1 1 d . . . . .
C29 C 0.1158(4) 0.5004(2) 0.65737(11) 0.0821(10) Uani 1 1 d . . . . .
C30 C 0.1209(4) 0.6589(3) 0.63897(12) 0.0807(9) Uani 1 1 d . . . . .
H1A H 0.728(6) 0.320(2) 0.3018(13) 0.089(12) Uiso 1 1 d . . . . .
H2 H 0.074100 0.091334 0.182586 0.122 Uiso 1 1 calc R U . . .
H3 H 0.435831 0.391882 0.265454 0.073 Uiso 1 1 calc R U . . .
H4 H 0.276973 0.422788 0.305734 0.073 Uiso 1 1 calc R U . . .
H5 H 0.502409 0.459062 0.306472 0.073 Uiso 1 1 calc R U . . .
H6 H 0.224867 0.503368 0.405221 0.057 Uiso 1 1 calc R U . . .
H7 H 0.401202 0.538651 0.370796 0.057 Uiso 1 1 calc R U . . .
H8 H 0.283611 0.623118 0.446662 0.081 Uiso 1 1 calc R U . . .
H9 H 0.507282 0.632228 0.426042 0.081 Uiso 1 1 calc R U . . .
H10 H 0.595773 0.478621 0.629581 0.062 Uiso 1 1 calc R U . . .
H12 H 0.688788 0.402402 0.553015 0.059 Uiso 1 1 calc R U . . .
H13 H 0.762370 0.499416 0.556758 0.059 Uiso 1 1 calc R U . . .
H14 H 0.276775 0.545633 0.570634 0.053 Uiso 1 1 calc R U . . .
H15 H 0.647592 0.759010 0.670351 0.072 Uiso 1 1 calc R U . . .
H16 H 0.633957 0.751162 0.591158 0.072 Uiso 1 1 calc R U . . .
H17 H 0.023566 0.651236 0.612411 0.121 Uiso 1 1 calc R U . . .
H18 H 0.048712 0.668608 0.669703 0.121 Uiso 1 1 calc R U . . .
H19 H 0.206864 0.708318 0.631856 0.121 Uiso 1 1 calc R U . . .
H20 H 0.200421 0.451651 0.666492 0.123 Uiso 1 1 calc R U . . .
H21 H 0.029289 0.516025 0.684987 0.123 Uiso 1 1 calc R U . . .
H22 H 0.031788 0.484951 0.629289 0.123 Uiso 1 1 calc R U . . .
H23 H 0.606251 0.686807 0.514289 0.070 Uiso 1 1 calc R U . . .
H24 H 0.217252 0.383130 0.518732 0.074 Uiso 1 1 calc R U . . .
H26 H 0.155617 0.450163 0.477185 0.074 Uiso 1 1 calc R U . . .
H27A H 0.512212 0.288279 0.501885 0.058 Uiso 1 1 calc R U . . .
H27 H 0.130435 0.018164 0.221079 0.122 Uiso 1 1 calc R U . . .
H28A H 0.637632 0.251648 0.409918 0.058 Uiso 1 1 calc R U . . .
H28 H 0.176075 0.350847 0.464162 0.074 Uiso 1 1 calc R U . . .
H29 H 0.412368 0.232999 0.428723 0.058 Uiso 1 1 calc R U . . .
H30 H 0.713766 0.328355 0.478368 0.058 Uiso 1 1 calc R U . . .
H31 H 0.807250 0.405677 0.412380 0.077 Uiso 1 1 calc R U . . .
H32 H 0.745685 0.475262 0.372221 0.077 Uiso 1 1 calc R U . . .
H33 H 0.769853 0.502833 0.428215 0.077 Uiso 1 1 calc R U . . .
H34 H 0.281395 0.348156 0.391194 0.041 Uiso 1 1 calc R U . . .
H35 H 0.426972 0.201076 0.338953 0.049 Uiso 1 1 calc R U . . .
H36 H 0.100530 0.240019 0.353072 0.062 Uiso 1 1 calc R U . . .
H37 H -0.080930 0.163461 0.292728 0.068 Uiso 1 1 calc R U . . .
H38 H 0.095776 0.305250 0.308019 0.062 Uiso 1 1 calc R U . . .
H39 H -0.081683 0.066347 0.224865 0.122 Uiso 1 1 calc R U . . .
O1 O 0.6224(3) 0.63956(15) 0.73452(8) 0.0813(6) Uani 1 1 d . . . . .
O2 O 0.3872(3) 0.58323(12) 0.68756(6) 0.0592(4) Uani 1 1 d . . . . .
O3 O 0.7002(2) 0.31951(13) 0.32955(6) 0.0523(4) Uani 1 1 d . . . . .
O4 O 0.4535(2) 0.23111(10) 0.26709(5) 0.0522(4) Uani 1 1 d . . . . .
O5 O 0.4596(4) 0.14512(13) 0.20210(7) 0.0800(6) Uani 1 1 d . . . . .

loop_
_atom_site_aniso_label
_atom_site_aniso_U_11
_atom_site_aniso_U_22
_atom_site_aniso_U_33
_atom_site_aniso_U_23
_atom_site_aniso_U_13
_atom_site_aniso_U_12
O1 0.0809(13) 0.1009(15) 0.0622(11) -0.0154(11) -0.0302(10) -0.0124(12)
C1 0.0683(15) 0.0448(12) 0.0665(15) -0.0059(10) 0.0013(12) -0.0091(11)
C16 0.0661(13) 0.0390(10) 0.0401(10) 0.0075(8) -0.0010(10) 0.0103(10)
C29 0.0571(14) 0.133(3) 0.0566(16) -0.0171(17) 0.0076(12) -0.0386(17)
C28 0.0509(11) 0.0532(12) 0.0432(11) 0.0048(9) 0.0112(9) -0.0065(10)
O2 0.0499(8) 0.0862(12) 0.0415(8) -0.0111(8) -0.0053(7) -0.0115(8)
C2 0.0573(13) 0.0563(13) 0.0658(15) -0.0224(12) -0.0056(12) -0.0027(11)
C3 0.0448(11) 0.0681(14) 0.0518(12) -0.0194(11) -0.0054(10) 0.0013(10)
O3 0.0287(6) 0.0827(11) 0.0455(9) -0.0029(8) 0.0071(6) 0.0034(7)
O4 0.0482(8) 0.0612(9) 0.0471(8) -0.0110(7) 0.0157(7) -0.0016(7)
C4 0.0387(9) 0.0861(17) 0.0416(11) -0.0127(11) -0.0038(8) -0.0088(11)
C5 0.0389(9) 0.0544(12) 0.0392(10) -0.0019(9) -0.0055(8) -0.0050(8)
O5 0.0969(15) 0.0719(12) 0.0712(12) -0.0265(10) 0.0332(11) -0.0035(11)
C14 0.0398(8) 0.0365(9) 0.0315(8) 0.0104(7) 0.0001(7) 0.0048(7)
C6 0.0649(13) 0.0514(11) 0.0378(10) 0.0067(9) -0.0053(10) 0.0007(11)
C10 0.0538(11) 0.0435(10) 0.0489(11) -0.0009(9) -0.0024(9) 0.0005(10)
C7 0.0526(11) 0.0542(12) 0.0412(11) 0.0020(9) -0.0091(9) 0.0124(10)
C13 0.0346(8) 0.0388(9) 0.0315(8) 0.0108(7) 0.0000(7) 0.0007(7)
C12 0.0635(12) 0.0416(11) 0.0382(10) 0.0128(8) -0.0036(9) 0.0087(9)
C11 0.118(2) 0.0393(11) 0.0462(12) 0.0124(9) -0.0083(14) 0.0121(14)
C8 0.0426(9) 0.0436(10) 0.0332(9) 0.0073(7) 0.0008(7) 0.0032(8)
C15 0.0665(13) 0.0412(10) 0.0368(9) 0.0089(8) -0.0044(9) 0.0139(10)
C30 0.0470(13) 0.122(3) 0.0736(18) -0.0290(18) -0.0074(13) 0.0210(16)
C27 0.091(2) 0.0605(16) 0.093(2) -0.0316(15) 0.0008(18) -0.0082(15)
C9 0.0674(13) 0.0404(10) 0.0392(10) 0.0067(8) 0.0013(10) -0.0036(10)
C19 0.0812(16) 0.0406(11) 0.0528(12) 0.0055(9) 0.0048(12) -0.0113(11)
C23 0.0358(9) 0.0640(14) 0.0560(13) -0.0164(11) 0.0095(9) -0.0048(9)
C18 0.0427(10) 0.0684(14) 0.0437(11) 0.0014(10) 0.0042(9) -0.0154(10)
C17 0.0295(7) 0.0390(9) 0.0332(8) 0.0070(7) 0.0018(6) 0.0017(6)
C24 0.0443(11) 0.0543(13) 0.0705(15) -0.0143(11) 0.0074(10) -0.0080(10)
C22 0.0366(8) 0.0492(11) 0.0372(9) -0.0003(8) 0.0070(7) 0.0046(8)
C21 0.0561(12) 0.0547(12) 0.0356(9) 0.0094(9) -0.0022(9) -0.0015(10)
C20 0.0266(7) 0.0478(10) 0.0364(9) 0.0049(7) 0.0034(7) 0.0016(7)
C26 0.0595(12) 0.0430(11) 0.0482(11) -0.0054(9) 0.0094(10) 0.0072(10)
C25 0.0592(13) 0.0414(11) 0.0602(14) -0.0086(10) 0.0004(11) 0.0010(10)

loop_
_atom_type_symbol
_atom_type_description
_atom_type_scat_dispersion_real
_atom_type_scat_dispersion_imag
_atom_type_scat_source
C C 0.0033 0.0016 'International Tables Vol C Tables 4.2.6.8 and 6.1.1.4'
H H 0.0000 0.0000 'International Tables Vol C Tables 4.2.6.8 and 6.1.1.4'
O O 0.0106 0.0060 'International Tables Vol C Tables 4.2.6.8 and 6.1.1.4'

loop_
_geom_angle_atom_site_label_1
_geom_angle_atom_site_label_2
_geom_angle_atom_site_label_3
_geom_angle
_geom_angle_site_symmetry_1
_geom_angle_site_symmetry_3
C2 C1 C10 130.2(2) . .
C2 C1 H16 114.9 . .
C10 C1 H16 114.9 . .
C15 C16 C17 107.04(15) . .
C15 C16 H29 110.3 . .
C17 C16 H29 110.3 . .
C15 C16 H28A 110.3 . .
C17 C16 H28A 110.3 . .
H29 C16 H28A 108.6 . .
C4 C29 H20 109.5 . .
C4 C29 H22 109.5 . .
H20 C29 H22 109.5 . .
C4 C29 H21 109.5 . .
H20 C29 H21 109.5 . .
H22 C29 H21 109.5 . .
C14 C28 H24 109.5 . .
C14 C28 H28 109.5 . .
H24 C28 H28 109.5 . .
C14 C28 H26 109.5 . .
H24 C28 H26 109.5 . .
H28 C28 H26 109.5 . .
C3 O2 C4 125.6(2) . .
C1 C2 C3 129.3(2) . .
C1 C2 H15 115.3 . .
C3 C2 H15 115.3 . .
O1 C3 O2 116.1(2) . .
O1 C3 C2 120.5(2) . .
O2 C3 C2 123.4(2) . .
C20 O3 H1A 108(3) . .
C26 O4 C22 120.87(17) . .
O2 C4 C30 111.0(2) . .
O2 C4 C29 101.2(2) . .
C30 C4 C29 109.1(2) . .
O2 C4 C5 110.60(17) . .
C30 C4 C5 113.4(2) . .
C29 C4 C5 110.8(2) . .
C10 C5 C6 111.83(17) . .
C10 C5 C4 115.23(19) . .
C6 C5 C4 113.78(19) . .
C10 C5 H14 104.9 . .
C6 C5 H14 104.9 . .
C4 C5 H14 104.9 . .
C8 C14 C15 118.61(16) . .
C8 C14 C28 105.53(16) . .
C15 C14 C28 107.26(17) . .
C8 C14 C13 110.68(14) . .
C15 C14 C13 101.96(15) . .
C28 C14 C13 113.00(15) . .
C5 C6 C7 111.31(17) . .
C5 C6 H6A 109.4 . .
C7 C6 H6A 109.4 . .
C5 C6 H10 109.4 . .
C7 C6 H10 109.4 . .
H6A C6 H10 108.0 . .
C19 C10 C1 119.1(2) . .
C19 C10 C5 118.54(19) . .
C1 C10 C5 122.4(2) . .
C8 C7 C6 114.42(18) . .
C8 C7 H13 108.7 . .
C6 C7 H13 108.7 . .
C8 C7 H12 108.7 . .
C6 C7 H12 108.7 . .
H13 C7 H12 107.6 . .
C12 C13 C18 109.09(17) . .
C12 C13 C17 117.03(15) . .
C18 C13 C17 111.40(16) . .
C12 C13 C14 107.91(15) . .
C18 C13 C14 110.25(15) . .
C17 C13 C14 100.74(13) . .
C11 C12 C13 112.38(18) . .
C11 C12 H7 109.1 . .
C13 C12 H7 109.1 . .
C11 C12 H6 109.1 . .
C13 C12 H6 109.1 . .
H7 C12 H6 107.9 . .
C9 C11 C12 117.20(17) . .
C9 C11 H9 108.0 . .
C12 C11 H9 108.0 . .
C9 C11 H8 108.0 . .
C12 C11 H8 108.0 . .
H9 C11 H8 107.2 . .
C9 C8 C14 118.51(17) . .
C9 C8 C7 120.24(19) . .
C14 C8 C7 121.23(16) . .
C14 C15 C16 104.32(15) . .
C14 C15 H27A 110.9 . .
C16 C15 H27A 110.9 . .
C14 C15 H30 110.9 . .
C16 C15 H30 110.9 . .
H27A C15 H30 108.9 . .
C4 C30 H18 109.5 . .
C4 C30 H17 109.5 . .
H18 C30 H17 109.5 . .
C4 C30 H19 109.5 . .
H18 C30 H19 109.5 . .
H17 C30 H19 109.5 . .
C25 C27 H39 109.5 . .
C25 C27 H27 109.5 . .
H39 C27 H27 109.5 . .
C25 C27 H2 109.5 . .
H39 C27 H2 109.5 . .
H27 C27 H2 109.5 . .
C8 C9 C19 120.0(2) . .
C8 C9 C11 122.92(19) . .
C19 C9 C11 117.07(19) . .
C10 C19 C9 124.2(2) . .
C10 C19 H23 117.9 . .
C9 C19 H23 117.9 . .
C24 C23 C22 112.02(19) . .
C24 C23 H36 109.2 . .
C22 C23 H36 109.2 . .
C24 C23 H38 109.2 . .
C22 C23 H38 109.2 . .
H36 C23 H38 107.9 . .
C13 C18 H32 109.5 . .
C13 C18 H31 109.5 . .
H32 C18 H31 109.5 . .
C13 C18 H33 109.5 . .
H32 C18 H33 109.5 . .
H31 C18 H33 109.5 . .
C20 C17 C13 121.39(14) . .
C20 C17 C16 112.70(15) . .
C13 C17 C16 103.36(14) . .
C20 C17 H34 106.1 . .
C13 C17 H34 106.1 . .
C16 C17 H34 106.1 . .
C25 C24 C23 123.5(2) . .
C25 C24 H37 118.3 . .
C23 C24 H37 118.3 . .
O4 C22 C23 111.54(17) . .
O4 C22 C20 105.36(15) . .
C23 C22 C20 115.44(17) . .
O4 C22 H35 108.1 . .
C23 C22 H35 108.1 . .
C20 C22 H35 108.1 . .
C20 C21 H5 109.5 . .
C20 C21 H4 109.5 . .
H5 C21 H4 109.5 . .
C20 C21 H3 109.5 . .
H5 C21 H3 109.5 . .
H4 C21 H3 109.5 . .
O3 C20 C21 110.13(16) . .
O3 C20 C17 108.46(15) . .
C21 C20 C17 112.61(16) . .
O3 C20 C22 106.58(16) . .
C21 C20 C22 110.29(16) . .
C17 C20 C22 108.56(14) . .
O5 C26 O4 117.9(2) . .
O5 C26 C25 123.5(2) . .
O4 C26 C25 118.41(19) . .
C24 C25 C26 119.3(2) . .
C24 C25 C27 123.3(2) . .
C26 C25 C27 117.2(2) . .

loop_
_geom_bond_atom_site_label_1
_geom_bond_atom_site_label_2
_geom_bond_distance
_geom_bond_site_symmetry_2
O1 C3 1.204(3) .
C1 C2 1.339(4) .
C1 C10 1.446(3) .
C1 H16 0.9300 .
C16 C15 1.541(3) .
C16 C17 1.560(2) .
C16 H29 0.9700 .
C16 H28A 0.9700 .
C29 C4 1.531(4) .
C29 H20 0.9600 .
C29 H22 0.9600 .
C29 H21 0.9600 .
C28 C14 1.555(3) .
C28 H24 0.9600 .
C28 H28 0.9600 .
C28 H26 0.9600 .
O2 C3 1.341(3) .
O2 C4 1.470(3) .
C2 C3 1.456(4) .
C2 H15 0.9300 .
O3 C20 1.427(2) .
O3 H1A 0.77(4) .
O4 C26 1.346(3) .
O4 C22 1.453(2) .
C4 C30 1.513(4) .
C4 C5 1.537(3) .
C5 C10 1.521(3) .
C5 C6 1.528(3) .
C5 H14 0.9800 .
O5 C26 1.204(3) .
C14 C8 1.504(3) .
C14 C15 1.531(3) .
C14 C13 1.565(2) .
C6 C7 1.530(3) .
C6 H6A 0.9700 .
C6 H10 0.9700 .
C10 C19 1.346(3) .
C7 C8 1.514(3) .
C7 H13 0.9700 .
C7 H12 0.9700 .
C13 C12 1.531(3) .
C13 C18 1.542(3) .
C13 C17 1.556(3) .
C12 C11 1.528(3) .
C12 H7 0.9700 .
C12 H6 0.9700 .
C11 C9 1.524(3) .
C11 H9 0.9700 .
C11 H8 0.9700 .
C8 C9 1.345(3) .
C15 H27A 0.9700 .
C15 H30 0.9700 .
C30 H18 0.9600 .
C30 H17 0.9600 .
C30 H19 0.9600 .
C27 C25 1.509(4) .
C27 H39 0.9600 .
C27 H27 0.9600 .
C27 H2 0.9600 .
C9 C19 1.463(3) .
C19 H23 0.9300 .
C23 C24 1.482(3) .
C23 C22 1.514(3) .
C23 H36 0.9700 .
C23 H38 0.9700 .
C18 H32 0.9600 .
C18 H31 0.9600 .
C18 H33 0.9600 .
C17 C20 1.539(2) .
C17 H34 0.9800 .
C24 C25 1.328(3) .
C24 H37 0.9300 .
C22 C20 1.548(3) .
C22 H35 0.9800 .
C21 C20 1.526(3) .
C21 H5 0.9600 .
C21 H4 0.9600 .
C21 H3 0.9600 .
C26 C25 1.469(3) .

loop_
_geom_torsion_atom_site_label_1
_geom_torsion_atom_site_label_2
_geom_torsion_atom_site_label_3
_geom_torsion_atom_site_label_4
_geom_torsion
_geom_torsion_site_symmetry_1
_geom_torsion_site_symmetry_2
_geom_torsion_site_symmetry_3
_geom_torsion_site_symmetry_4
C10 C1 C2 C3 2.1(5) . . . .
C4 O2 C3 O1 176.2(2) . . . .
C4 O2 C3 C2 -5.2(3) . . . .
C1 C2 C3 O1 150.7(3) . . . .
C1 C2 C3 O2 -27.9(4) . . . .
C3 O2 C4 C30 -62.7(3) . . . .
C3 O2 C4 C29 -178.4(2) . . . .
C3 O2 C4 C5 64.1(3) . . . .
O2 C4 C5 C10 -74.9(3) . . . .
C30 C4 C5 C10 50.5(3) . . . .
C29 C4 C5 C10 173.6(2) . . . .
O2 C4 C5 C6 56.1(3) . . . .
C30 C4 C5 C6 -178.5(2) . . . .
C29 C4 C5 C6 -55.3(3) . . . .
C10 C5 C6 C7 -43.3(2) . . . .
C4 C5 C6 C7 -175.97(18) . . . .
C2 C1 C10 C19 -167.1(3) . . . .
C2 C1 C10 C5 11.3(4) . . . .
C6 C5 C10 C19 76.1(3) . . . .
C4 C5 C10 C19 -151.9(2) . . . .
C6 C5 C10 C1 -102.4(2) . . . .
C4 C5 C10 C1 29.6(3) . . . .
C5 C6 C7 C8 -41.6(3) . . . .
C8 C14 C13 C12 -62.08(19) . . . .
C15 C14 C13 C12 170.82(17) . . . .
C28 C14 C13 C12 56.0(2) . . . .
C8 C14 C13 C18 57.0(2) . . . .
C15 C14 C13 C18 -70.1(2) . . . .
C28 C14 C13 C18 175.07(18) . . . .
C8 C14 C13 C17 174.73(14) . . . .
C15 C14 C13 C17 47.63(17) . . . .
C28 C14 C13 C17 -67.16(18) . . . .
C18 C13 C12 C11 -67.0(2) . . . .
C17 C13 C12 C11 165.46(19) . . . .
C14 C13 C12 C11 52.8(2) . . . .
C13 C12 C11 C9 -23.1(3) . . . .
C15 C14 C8 C9 157.7(2) . . . .
C28 C14 C8 C9 -82.1(2) . . . .
C13 C14 C8 C9 40.5(2) . . . .
C15 C14 C8 C7 -24.1(3) . . . .
C28 C14 C8 C7 96.1(2) . . . .
C13 C14 C8 C7 -141.36(18) . . . .
C6 C7 C8 C9 73.7(3) . . . .
C6 C7 C8 C14 -104.4(2) . . . .
C8 C14 C15 C16 -159.83(18) . . . .
C28 C14 C15 C16 80.9(2) . . . .
C13 C14 C15 C16 -38.0(2) . . . .
C17 C16 C15 C14 14.0(2) . . . .
C14 C8 C9 C19 172.9(2) . . . .
C7 C8 C9 C19 -5.3(3) . . . .
C14 C8 C9 C11 -8.8(3) . . . .
C7 C8 C9 C11 173.0(2) . . . .
C12 C11 C9 C8 -0.6(4) . . . .
C12 C11 C9 C19 177.7(3) . . . .
C1 C10 C19 C9 171.3(2) . . . .
C5 C10 C19 C9 -7.2(4) . . . .
C8 C9 C19 C10 -42.6(4) . . . .
C11 C9 C19 C10 139.0(3) . . . .
C12 C13 C17 C20 77.4(2) . . . .
C18 C13 C17 C20 -49.0(2) . . . .
C14 C13 C17 C20 -165.93(15) . . . .
C12 C13 C17 C16 -155.01(17) . . . .
C18 C13 C17 C16 78.53(18) . . . .
C14 C13 C17 C16 -38.38(17) . . . .
C15 C16 C17 C20 148.48(18) . . . .
C15 C16 C17 C13 15.7(2) . . . .
C22 C23 C24 C25 -18.7(4) . . . .
C26 O4 C22 C23 -42.8(3) . . . .
C26 O4 C22 C20 -168.75(17) . . . .
C24 C23 C22 O4 39.5(3) . . . .
C24 C23 C22 C20 159.68(19) . . . .
C13 C17 C20 O3 70.5(2) . . . .
C16 C17 C20 O3 -52.8(2) . . . .
C13 C17 C20 C21 -51.7(2) . . . .
C16 C17 C20 C21 -174.94(17) . . . .
C13 C17 C20 C22 -174.09(15) . . . .
C16 C17 C20 C22 62.64(19) . . . .
O4 C22 C20 O3 -56.82(19) . . . .
C23 C22 C20 O3 179.66(18) . . . .
O4 C22 C20 C21 62.72(19) . . . .
C23 C22 C20 C21 -60.8(2) . . . .
O4 C22 C20 C17 -173.47(14) . . . .
C23 C22 C20 C17 63.0(2) . . . .
C22 O4 C26 O5 -164.5(2) . . . .
C22 O4 C26 C25 20.6(3) . . . .
C23 C24 C25 C26 -4.0(4) . . . .
C23 C24 C25 C27 -177.6(3) . . . .
O5 C26 C25 C24 -170.2(3) . . . .
O4 C26 C25 C24 4.4(4) . . . .
O5 C26 C25 C27 3.7(4) . . . .
O4 C26 C25 C27 178.3(2) . . . .
